data_1567596
loop_
_publ_author_name
'Torquato, Nicole A.'
'Mrse, Anthony A.'
'Gembicky, Milan'
'Chan, Thomas'
'Brunner, Felix M.'
'Kubiak, Clifford P.'
'Bertrand, Quentin C.'
'Palasz, Joseph M.'

_publ_section_title
;
 Synthesis, Structure and Reactivity of &#x00B5;3-SnH Capped Trinuclear
 Nickel Cluster
;
_journal_name_full 'Chemical Science'
_journal_paper_doi 10.1039/D2SC04042E
_journal_year 2022
_chemical_formula_moiety 'C77 H72 Br Ni3 P6 Sn, C4 H8 O'
_chemical_formula_sum 'C81 H80 Br Ni3 O P6 Sn'
_chemical_formula_weight 1630.00
_chemical_name_systematic Br(CH3CH2)HSnNi3(dppm)3H
_chemical_properties_physical Air-sensitive,Moisture-sensitive
_space_group_crystal_system triclinic
_space_group_IT_number 2
_space_group_name_Hall '-P 1'
_space_group_name_H-M_alt 'P -1'
_atom_sites_solution_hydrogens mixed
_atom_sites_solution_primary dual
_audit_creation_date 2022-05-16
_audit_creation_method
;
Olex2 1.5-alpha
(compiled 2022.04.07 svn.rca3783a0 for OlexSys, GUI svn.r6498)
;
_audit_update_record
;
2022-05-16 deposited with the CCDC.	2022-09-05 downloaded from the CCDC.
;
_cell_angle_alpha 90.583(2)
_cell_angle_beta 102.885(2)
_cell_angle_gamma 112.374(2)
_cell_formula_units_Z 2
_cell_length_a 12.6920(6)
_cell_length_b 13.0930(8)
_cell_length_c 24.4579(14)
_cell_measurement_reflns_used 3338
_cell_measurement_temperature 100
_cell_measurement_theta_max 25.24
_cell_measurement_theta_min 2.75
_cell_volume 3643.3(4)
_computing_cell_refinement 'SAINT V8.40B (?, 2016)'
_computing_data_reduction 'SAINT V8.40B (?, 2016)'
_computing_molecular_graphics 'Olex2 1.5-alpha (Dolomanov et al., 2009)'
_computing_publication_material 'Olex2 1.5-alpha (Dolomanov et al., 2009)'
_computing_structure_refinement 'XL  (Sheldrick, 2008)'
_computing_structure_solution 'SHELXT  (Sheldrick, 2015)'
_diffrn_ambient_temperature 100
_diffrn_detector 'Bruker APEX2 area detector'
_diffrn_detector_area_resol_mean 7.9
_diffrn_detector_type 'CCD area detector'
_diffrn_measured_fraction_theta_full 0.996
_diffrn_measured_fraction_theta_max 0.996
_diffrn_measurement_device 'three-circle diffractometer'
_diffrn_measurement_device_type 'Bruker SMART APEX2 area detector'
_diffrn_measurement_method '\w and \f scans'
_diffrn_radiation_monochromator 'mirror optics'
_diffrn_radiation_probe x-ray
_diffrn_radiation_type MoK\a
_diffrn_radiation_wavelength 0.71073
_diffrn_reflns_av_R_equivalents 0.1298
_diffrn_reflns_av_unetI/netI 0.0730
_diffrn_reflns_Laue_measured_fraction_full 0.996
_diffrn_reflns_Laue_measured_fraction_max 0.996
_diffrn_reflns_limit_h_max 15
_diffrn_reflns_limit_h_min -15
_diffrn_reflns_limit_k_max 15
_diffrn_reflns_limit_k_min -15
_diffrn_reflns_limit_l_max 29
_diffrn_reflns_limit_l_min -29
_diffrn_reflns_number 89348
_diffrn_reflns_point_group_measured_fraction_full 0.996
_diffrn_reflns_point_group_measured_fraction_max 0.996
_diffrn_reflns_theta_full 25.087
_diffrn_reflns_theta_max 25.087
_diffrn_reflns_theta_min 2.535
_diffrn_source 'microfocus sealed X-ray tube'
_diffrn_source_current 50.0
_diffrn_source_power 2.5
_diffrn_source_type 'Incoatec I\ms'
_diffrn_source_voltage 50.0
_diffrn_standards_number 0
_exptl_absorpt_coefficient_mu 1.828
_exptl_absorpt_correction_T_max 0.5619
_exptl_absorpt_correction_T_min 0.3681
_exptl_absorpt_correction_type none
_exptl_absorpt_process_details
;
SADABS-2016/2 (Bruker,2016/2) was used for absorption correction.
wR2(int) was 0.1648 before and 0.0629 after correction.
The Ratio of minimum to maximum transmission is 0.6551.
The \l/2 correction factor is Not present.
;
_exptl_crystal_colour 'dark red'
_exptl_crystal_colour_modifier dark
_exptl_crystal_colour_primary red
_exptl_crystal_density_diffrn 1.486
_exptl_crystal_description hexagonal
_exptl_crystal_F_000 1666
_exptl_crystal_preparation '1 Eq. BrCH2CH3 was added to HSnNi3(dppm)3H'
_exptl_crystal_recrystallization_method 'The material was recrystallised from THF by solvent layering of pentane'
_exptl_crystal_size_max 0.1
_exptl_crystal_size_mid 0.05
_exptl_crystal_size_min 0.05
_refine_diff_density_max 0.980
_refine_diff_density_min -0.886
_refine_diff_density_rms 0.116
_refine_ls_extinction_method none
_refine_ls_goodness_of_fit_ref 1.017
_refine_ls_hydrogen_treatment mixed
_refine_ls_matrix_type full
_refine_ls_number_parameters 842
_refine_ls_number_reflns 12914
_refine_ls_number_restraints 3
_refine_ls_restrained_S_all 1.017
_refine_ls_R_factor_all 0.0852
_refine_ls_R_factor_gt 0.0464
_refine_ls_shift/su_max 0.000
_refine_ls_shift/su_mean 0.000
_refine_ls_structure_factor_coef Fsqd
_refine_ls_weighting_details 'w=1/[\s^2^(Fo^2^)+(0.0346P)^2^+9.5360P] where P=(Fo^2^+2Fc^2^)/3'
_refine_ls_weighting_scheme calc
_refine_ls_wR_factor_gt 0.0921
_refine_ls_wR_factor_ref 0.1086
_reflns_Friedel_coverage 0.000
_reflns_number_gt 8904
_reflns_number_total 12914
_reflns_threshold_expression 'I > 2\s(I)'
_cod_data_source_file d2sc04042e2.cif
_cod_data_source_block 265d_a
_cod_database_code 1567596
_shelx_shelxl_version_number 2018/3
_shelx_space_group_comment
;
The symmetry employed for this shelxl refinement is uniquely defined
by the following loop, which should always be used as a source of
symmetry information in preference to the above space-group names.
They are only intended as comments.
;
_shelx_estimated_absorpt_t_max 0.914
_shelx_estimated_absorpt_t_min 0.838
_olex2_refinement_description
;
1. Fixed Uiso
 At 1.2 times of:
  All C(H) groups, All C(H,H) groups
 At 1.5 times of:
  All C(H,H,H) groups
2. Restrained distances
 Ni2-H \\sim Ni3-H \\sim Ni1-H
 with sigma of 0.01
3. Others
 Fixed Uiso: H(0.025)
4.a Secondary CH2 refined with riding coordinates:
 C1S(H1SA,H1SB), C2S(H2SA,H2SB), C3S(H3SA,H3SB), C4S(H4SA,H4SB), C25(H25A,
 H25B), C50(H50A,H50B), C75(H75A,H75B), C77(H77A,H77B)
4.b Aromatic/amide H refined with riding coordinates:
 C2(H2), C3(H3), C4(H4), C5(H5), C6(H6), C8(H8), C9(H9), C10(H10), C11(H11),
 C12(H12), C14(H14), C15(H15), C16(H16), C17(H17), C18(H18), C20(H20), C21(H21),
  C22(H22), C23(H23), C24(H24), C27(H27), C28(H28), C29(H29), C30(H30),
 C31(H31), C33(H33), C34(H34), C35(H35), C36(H36), C37(H37), C39(H39), C40(H40),
  C41(H41), C42(H42), C43(H43), C45(H45), C46(H46), C47(H47), C48(H48),
 C49(H49), C52(H52), C53(H53), C54(H54), C55(H55), C56(H56), C58(H58), C59(H59),
  C60(H60), C61(H61), C62(H62), C64(H64), C65(H65), C66(H66), C67(H67),
 C68(H68), C70(H70), C71(H71), C72(H72), C73(H73), C74(H74)
4.c Idealised Me refined as rotating group:
 C76(H76A,H76B,H76C)
;
_olex2_exptl_crystal_mounting_method 'The crystal was mounted on a mylar loop oil'
_olex2_submission_special_instructions 'No special instructions were received'

loop_
_space_group_symop_operation_xyz
'x, y, z'
'-x, -y, -z'

loop_
_atom_site_label
_atom_site_type_symbol
_atom_site_fract_x
_atom_site_fract_y
_atom_site_fract_z
_atom_site_U_iso_or_equiv
_atom_site_adp_type
_atom_site_occupancy
_atom_site_site_symmetry_order
_atom_site_calc_flag
_atom_site_refinement_flags_posn
_atom_site_refinement_flags_adp
_atom_site_refinement_flags_occupancy
_atom_site_disorder_assembly
_atom_site_disorder_group
Sn1 Sn 0.33484(3) 0.40951(3) 0.23519(2) 0.02324(10) Uani 1 1 d . . . . .
Br1 Br 0.43651(5) 0.61934(5) 0.28517(2) 0.03451(15) Uani 1 1 d . . . . .
Ni1 Ni 0.35035(5) 0.21265(6) 0.21126(3) 0.01858(16) Uani 1 1 d D . . . .
H H 0.4419(19) 0.222(3) 0.2757(7) 0.025 Uiso 1 1 d D U . . .
Ni2 Ni 0.51407(5) 0.36065(6) 0.27263(3) 0.01796(15) Uani 1 1 d D . . . .
Ni3 Ni 0.34799(5) 0.25259(6) 0.30695(3) 0.01818(16) Uani 1 1 d D . . . .
P1 P 0.16609(11) 0.11154(12) 0.17500(5) 0.0215(3) Uani 1 1 d . . . . .
P2 P 0.45796(11) 0.21016(12) 0.15396(5) 0.0207(3) Uani 1 1 d . . . . .
P3 P 0.61820(11) 0.43375(12) 0.21281(5) 0.0204(3) Uani 1 1 d . . . . .
P4 P 0.61105(11) 0.42286(12) 0.35929(5) 0.0199(3) Uani 1 1 d . . . . .
P5 P 0.38723(11) 0.33091(12) 0.39199(5) 0.0201(3) Uani 1 1 d . . . . .
P6 P 0.18935(11) 0.10703(12) 0.29783(5) 0.0202(3) Uani 1 1 d . . . . .
O1S O 0.7270(5) 0.3473(5) 0.0449(3) 0.0797(18) Uani 1 1 d . . . . .
C1 C 0.0751(4) 0.1560(5) 0.1184(2) 0.0264(13) Uani 1 1 d . . . . .
C1S C 0.6325(8) 0.3170(8) -0.0033(3) 0.078(3) Uani 1 1 d . . . . .
H1SA H 0.560265 0.259658 0.003624 0.093 Uiso 1 1 calc R U . . .
H1SB H 0.651662 0.289655 -0.036135 0.093 Uiso 1 1 calc R U . . .
C2 C 0.0531(5) 0.1166(5) 0.0623(2) 0.0348(15) Uani 1 1 d . . . . .
H2 H 0.081291 0.062685 0.053005 0.042 Uiso 1 1 calc R U . . .
C2S C 0.6196(7) 0.4283(8) -0.0118(3) 0.067(2) Uani 1 1 d . . . . .
H2SA H 0.595731 0.434924 -0.052540 0.081 Uiso 1 1 calc R U . . .
H2SB H 0.558707 0.432526 0.006232 0.081 Uiso 1 1 calc R U . . .
C3 C -0.0103(6) 0.1558(6) 0.0194(2) 0.0465(18) Uani 1 1 d . . . . .
H3 H -0.025243 0.127959 -0.018736 0.056 Uiso 1 1 calc R U . . .
C3S C 0.7353(7) 0.5197(8) 0.0143(3) 0.070(2) Uani 1 1 d . . . . .
H3SA H 0.729441 0.566369 0.044622 0.084 Uiso 1 1 calc R U . . .
H3SB H 0.767746 0.567052 -0.014145 0.084 Uiso 1 1 calc R U . . .
C4 C -0.0510(5) 0.2338(6) 0.0320(3) 0.0395(16) Uani 1 1 d . . . . .
H4 H -0.093991 0.260173 0.002795 0.047 Uiso 1 1 calc R U . . .
C4S C 0.8074(7) 0.4543(8) 0.0374(4) 0.075(3) Uani 1 1 d . . . . .
H4SA H 0.853185 0.447263 0.010710 0.090 Uiso 1 1 calc R U . . .
H4SB H 0.862829 0.491923 0.073853 0.090 Uiso 1 1 calc R U . . .
C5 C -0.0291(5) 0.2737(6) 0.0873(2) 0.0393(16) Uani 1 1 d . . . . .
H5 H -0.058278 0.326924 0.096402 0.047 Uiso 1 1 calc R U . . .
C6 C 0.0354(5) 0.2366(5) 0.1297(2) 0.0346(15) Uani 1 1 d . . . . .
H6 H 0.052709 0.267364 0.167554 0.042 Uiso 1 1 calc R U . . .
C7 C 0.1243(4) -0.0344(5) 0.1511(2) 0.0230(12) Uani 1 1 d . . . . .
C8 C 0.0063(5) -0.1095(5) 0.1358(2) 0.0318(14) Uani 1 1 d . . . . .
H8 H -0.054426 -0.083483 0.134980 0.038 Uiso 1 1 calc R U . . .
C9 C -0.0222(6) -0.2205(5) 0.1219(2) 0.0379(16) Uani 1 1 d . . . . .
H9 H -0.102299 -0.270564 0.112317 0.046 Uiso 1 1 calc R U . . .
C10 C 0.0640(6) -0.2597(5) 0.1219(2) 0.0430(17) Uani 1 1 d . . . . .
H10 H 0.043295 -0.336391 0.111799 0.052 Uiso 1 1 calc R U . . .
C11 C 0.1808(6) -0.1873(5) 0.1366(2) 0.0366(15) Uani 1 1 d . . . . .
H11 H 0.240518 -0.214268 0.136441 0.044 Uiso 1 1 calc R U . . .
C12 C 0.2109(5) -0.0760(5) 0.1514(2) 0.0262(13) Uani 1 1 d . . . . .
H12 H 0.291455 -0.027006 0.161835 0.031 Uiso 1 1 calc R U . . .
C13 C 0.3927(4) 0.1473(5) 0.0801(2) 0.0262(13) Uani 1 1 d . . . . .
C14 C 0.4049(5) 0.0554(5) 0.0591(2) 0.0367(15) Uani 1 1 d . . . . .
H14 H 0.451438 0.023283 0.082812 0.044 Uiso 1 1 calc R U . . .
C15 C 0.3494(6) 0.0090(6) 0.0033(3) 0.0445(17) Uani 1 1 d . . . . .
H15 H 0.359106 -0.053964 -0.010709 0.053 Uiso 1 1 calc R U . . .
C16 C 0.2815(6) 0.0534(6) -0.0310(2) 0.0444(18) Uani 1 1 d . . . . .
H16 H 0.244302 0.022021 -0.068979 0.053 Uiso 1 1 calc R U . . .
C17 C 0.2675(6) 0.1433(6) -0.0104(2) 0.0463(18) Uani 1 1 d . . . . .
H17 H 0.218985 0.173562 -0.034061 0.056 Uiso 1 1 calc R U . . .
C18 C 0.3234(5) 0.1917(6) 0.0452(2) 0.0388(16) Uani 1 1 d . . . . .
H18 H 0.313621 0.254985 0.058769 0.047 Uiso 1 1 calc R U . . .
C19 C 0.5674(4) 0.1517(5) 0.1773(2) 0.0225(12) Uani 1 1 d . . . . .
C20 C 0.5572(5) 0.0849(5) 0.2216(2) 0.0302(14) Uani 1 1 d . . . . .
H20 H 0.491799 0.068636 0.237762 0.036 Uiso 1 1 calc R U . . .
C21 C 0.6418(6) 0.0415(6) 0.2427(2) 0.0384(16) Uani 1 1 d . . . . .
H21 H 0.632950 -0.005281 0.272219 0.046 Uiso 1 1 calc R U . . .
C22 C 0.7381(5) 0.0673(6) 0.2201(3) 0.0405(16) Uani 1 1 d . . . . .
H22 H 0.797629 0.041017 0.235305 0.049 Uiso 1 1 calc R U . . .
C23 C 0.7484(5) 0.1306(5) 0.1758(3) 0.0372(15) Uani 1 1 d . . . . .
H23 H 0.813614 0.145745 0.159666 0.045 Uiso 1 1 calc R U . . .
C24 C 0.6640(5) 0.1731(5) 0.1542(2) 0.0309(14) Uani 1 1 d . . . . .
H24 H 0.672204 0.216901 0.123457 0.037 Uiso 1 1 calc R U . . .
C25 C 0.5458(4) 0.3531(5) 0.1431(2) 0.0231(12) Uani 1 1 d . . . . .
H25A H 0.494563 0.386077 0.120213 0.028 Uiso 1 1 calc R U . . .
H25B H 0.605498 0.353697 0.122948 0.028 Uiso 1 1 calc R U . . .
C26 C 0.6539(5) 0.5767(5) 0.1953(2) 0.0252(13) Uani 1 1 d . . . . .
C27 C 0.6239(5) 0.6057(5) 0.1414(3) 0.0346(14) Uani 1 1 d . . . . .
H27 H 0.583902 0.548907 0.110841 0.041 Uiso 1 1 calc R U . . .
C28 C 0.6506(6) 0.7144(6) 0.1312(3) 0.0456(17) Uani 1 1 d . . . . .
H28 H 0.629180 0.732212 0.093908 0.055 Uiso 1 1 calc R U . . .
C29 C 0.7086(6) 0.7977(6) 0.1750(3) 0.0467(18) Uani 1 1 d . . . . .
H29 H 0.726857 0.872992 0.167949 0.056 Uiso 1 1 calc R U . . .
C30 C 0.7400(6) 0.7723(6) 0.2289(3) 0.0475(18) Uani 1 1 d . . . . .
H30 H 0.781268 0.829998 0.258979 0.057 Uiso 1 1 calc R U . . .
C31 C 0.7115(6) 0.6625(5) 0.2392(3) 0.0410(16) Uani 1 1 d . . . . .
H31 H 0.731428 0.645217 0.276774 0.049 Uiso 1 1 calc R U . . .
C32 C 0.7655(5) 0.4312(5) 0.2263(2) 0.0252(13) Uani 1 1 d . . . . .
C33 C 0.7961(5) 0.3692(5) 0.2670(2) 0.0310(14) Uani 1 1 d . . . . .
H33 H 0.740233 0.327115 0.286843 0.037 Uiso 1 1 calc R U . . .
C34 C 0.9074(5) 0.3672(6) 0.2798(2) 0.0376(15) Uani 1 1 d . . . . .
H34 H 0.927678 0.324432 0.308265 0.045 Uiso 1 1 calc R U . . .
C35 C 0.9883(5) 0.4273(6) 0.2509(3) 0.0428(17) Uani 1 1 d . . . . .
H35 H 1.064801 0.426585 0.259567 0.051 Uiso 1 1 calc R U . . .
C36 C 0.9586(5) 0.4880(6) 0.2097(3) 0.0419(17) Uani 1 1 d . . . . .
H36 H 1.014057 0.528046 0.189213 0.050 Uiso 1 1 calc R U . . .
C37 C 0.8483(5) 0.4917(5) 0.1976(3) 0.0361(15) Uani 1 1 d . . . . .
H37 H 0.829101 0.535786 0.169596 0.043 Uiso 1 1 calc R U . . .
C38 C 0.7444(4) 0.5509(5) 0.3776(2) 0.0228(12) Uani 1 1 d . . . . .
C39 C 0.8539(4) 0.5480(5) 0.3803(2) 0.0268(13) Uani 1 1 d . . . . .
H39 H 0.860077 0.478418 0.376032 0.032 Uiso 1 1 calc R U . . .
C40 C 0.9547(5) 0.6457(5) 0.3893(2) 0.0330(14) Uani 1 1 d . . . . .
H40 H 1.028747 0.642225 0.390818 0.040 Uiso 1 1 calc R U . . .
C41 C 0.9474(5) 0.7463(5) 0.3960(2) 0.0343(15) Uani 1 1 d . . . . .
H41 H 1.016032 0.812812 0.401647 0.041 Uiso 1 1 calc R U . . .
C42 C 0.8397(5) 0.7511(5) 0.3946(2) 0.0341(14) Uani 1 1 d . . . . .
H42 H 0.835118 0.820938 0.400517 0.041 Uiso 1 1 calc R U . . .
C43 C 0.7385(5) 0.6546(5) 0.3846(2) 0.0289(13) Uani 1 1 d . . . . .
H43 H 0.664739 0.658928 0.382579 0.035 Uiso 1 1 calc R U . . .
C44 C 0.6610(4) 0.3258(5) 0.4007(2) 0.0230(12) Uani 1 1 d . . . . .
C45 C 0.7160(5) 0.3522(5) 0.4578(2) 0.0296(13) Uani 1 1 d . . . . .
H45 H 0.729370 0.421854 0.476136 0.036 Uiso 1 1 calc R U . . .
C46 C 0.7517(5) 0.2767(5) 0.4882(2) 0.0357(15) Uani 1 1 d . . . . .
H46 H 0.788667 0.295104 0.527322 0.043 Uiso 1 1 calc R U . . .
C47 C 0.7342(5) 0.1774(5) 0.4625(2) 0.0340(15) Uani 1 1 d . . . . .
H47 H 0.759172 0.126730 0.483742 0.041 Uiso 1 1 calc R U . . .
C48 C 0.6806(5) 0.1495(5) 0.4059(2) 0.0285(13) Uani 1 1 d . . . . .
H48 H 0.669196 0.080053 0.388006 0.034 Uiso 1 1 calc R U . . .
C49 C 0.6430(4) 0.2234(5) 0.3750(2) 0.0212(12) Uani 1 1 d . . . . .
H49 H 0.604930 0.203694 0.336061 0.025 Uiso 1 1 calc R U . . .
C50 C 0.5221(4) 0.4555(4) 0.4014(2) 0.0211(12) Uani 1 1 d . . . . .
H50A H 0.564728 0.474026 0.441646 0.025 Uiso 1 1 calc R U . . .
H50B H 0.503896 0.519390 0.387916 0.025 Uiso 1 1 calc R U . . .
C51 C 0.2825(4) 0.3791(5) 0.4128(2) 0.0234(12) Uani 1 1 d . . . . .
C52 C 0.2542(5) 0.4592(5) 0.3839(2) 0.0286(13) Uani 1 1 d . . . . .
H52 H 0.294958 0.492849 0.356392 0.034 Uiso 1 1 calc R U . . .
C53 C 0.1674(5) 0.4914(5) 0.3943(2) 0.0324(14) Uani 1 1 d . . . . .
H53 H 0.149803 0.546908 0.374150 0.039 Uiso 1 1 calc R U . . .
C54 C 0.1066(5) 0.4426(5) 0.4339(2) 0.0317(14) Uani 1 1 d . . . . .
H54 H 0.046732 0.463797 0.440925 0.038 Uiso 1 1 calc R U . . .
C55 C 0.1341(5) 0.3621(5) 0.4631(2) 0.0326(14) Uani 1 1 d . . . . .
H55 H 0.092937 0.328354 0.490530 0.039 Uiso 1 1 calc R U . . .
C56 C 0.2204(5) 0.3308(5) 0.4528(2) 0.0277(13) Uani 1 1 d . . . . .
H56 H 0.238049 0.275513 0.473183 0.033 Uiso 1 1 calc R U . . .
C57 C 0.4225(4) 0.2561(4) 0.4518(2) 0.0222(12) Uani 1 1 d . . . . .
C58 C 0.4699(5) 0.3090(5) 0.5071(2) 0.0285(13) Uani 1 1 d . . . . .
H58 H 0.486246 0.385683 0.514025 0.034 Uiso 1 1 calc R U . . .
C59 C 0.4930(5) 0.2500(5) 0.5516(2) 0.0333(14) Uani 1 1 d . . . . .
H59 H 0.525655 0.286422 0.588920 0.040 Uiso 1 1 calc R U . . .
C60 C 0.4689(5) 0.1396(5) 0.5421(2) 0.0318(14) Uani 1 1 d . . . . .
H60 H 0.482278 0.098902 0.572967 0.038 Uiso 1 1 calc R U . . .
C61 C 0.4252(5) 0.0866(5) 0.4877(2) 0.0319(14) Uani 1 1 d . . . . .
H61 H 0.410018 0.010112 0.481135 0.038 Uiso 1 1 calc R U . . .
C62 C 0.4037(4) 0.1460(5) 0.4429(2) 0.0256(13) Uani 1 1 d . . . . .
H62 H 0.375579 0.110120 0.405521 0.031 Uiso 1 1 calc R U . . .
C63 C 0.0946(4) 0.0940(5) 0.3466(2) 0.0236(12) Uani 1 1 d . . . . .
C64 C 0.0134(5) 0.1418(5) 0.3379(2) 0.0307(14) Uani 1 1 d . . . . .
H64 H 0.005620 0.180858 0.305678 0.037 Uiso 1 1 calc R U . . .
C65 C -0.0575(5) 0.1347(5) 0.3747(2) 0.0338(15) Uani 1 1 d . . . . .
H65 H -0.113715 0.167441 0.367373 0.041 Uiso 1 1 calc R U . . .
C66 C -0.0457(5) 0.0798(5) 0.4217(2) 0.0379(16) Uani 1 1 d . . . . .
H66 H -0.094385 0.073849 0.446949 0.046 Uiso 1 1 calc R U . . .
C67 C 0.0368(5) 0.0334(5) 0.4323(2) 0.0326(14) Uani 1 1 d . . . . .
H67 H 0.046038 -0.003208 0.465288 0.039 Uiso 1 1 calc R U . . .
C68 C 0.1073(5) 0.0401(5) 0.3946(2) 0.0276(13) Uani 1 1 d . . . . .
H68 H 0.163815 0.007686 0.401941 0.033 Uiso 1 1 calc R U . . .
C69 C 0.1981(4) -0.0293(5) 0.2966(2) 0.0219(12) Uani 1 1 d . . . . .
C70 C 0.0984(5) -0.1271(5) 0.2855(2) 0.0288(13) Uani 1 1 d . . . . .
H70 H 0.023326 -0.123725 0.279624 0.035 Uiso 1 1 calc R U . . .
C71 C 0.1060(5) -0.2305(5) 0.2826(2) 0.0350(15) Uani 1 1 d . . . . .
H71 H 0.036773 -0.296725 0.274937 0.042 Uiso 1 1 calc R U . . .
C72 C 0.2155(6) -0.2355(5) 0.2910(2) 0.0353(15) Uani 1 1 d . . . . .
H72 H 0.221395 -0.305509 0.289067 0.042 Uiso 1 1 calc R U . . .
C73 C 0.3168(5) -0.1384(5) 0.3024(2) 0.0324(14) Uani 1 1 d . . . . .
H73 H 0.391704 -0.142089 0.308022 0.039 Uiso 1 1 calc R U . . .
C74 C 0.3081(5) -0.0362(5) 0.3055(2) 0.0258(13) Uani 1 1 d . . . . .
H74 H 0.377461 0.029915 0.313658 0.031 Uiso 1 1 calc R U . . .
C75 C 0.0860(4) 0.0985(5) 0.23055(19) 0.0229(12) Uani 1 1 d . . . . .
H75A H 0.057526 0.159109 0.231052 0.028 Uiso 1 1 calc R U . . .
H75B H 0.017483 0.026552 0.223686 0.028 Uiso 1 1 calc R U . . .
C76 C 0.2347(6) 0.5380(6) 0.1433(2) 0.0400(16) Uani 1 1 d . . . . .
H76A H 0.229694 0.564293 0.105772 0.060 Uiso 1 1 calc R U . . .
H76B H 0.272843 0.601932 0.172162 0.060 Uiso 1 1 calc R U . . .
H76C H 0.155463 0.493959 0.147440 0.060 Uiso 1 1 calc R U . . .
C77 C 0.3069(5) 0.4660(5) 0.1502(2) 0.0329(14) Uani 1 1 d . . . . .
H77A H 0.384351 0.509069 0.142601 0.040 Uiso 1 1 calc R U . . .
H77B H 0.266167 0.400208 0.121852 0.040 Uiso 1 1 calc R U . . .

loop_
_atom_site_aniso_label
_atom_site_aniso_U_11
_atom_site_aniso_U_22
_atom_site_aniso_U_33
_atom_site_aniso_U_23
_atom_site_aniso_U_13
_atom_site_aniso_U_12
Sn1 0.0244(2) 0.0293(2) 0.01928(19) 0.00491(16) 0.00633(15) 0.01351(17)
Br1 0.0431(4) 0.0320(4) 0.0307(3) 0.0050(3) 0.0092(3) 0.0171(3)
Ni1 0.0169(3) 0.0237(4) 0.0139(3) 0.0001(3) 0.0043(3) 0.0065(3)
Ni2 0.0166(3) 0.0213(4) 0.0145(3) 0.0019(3) 0.0043(3) 0.0056(3)
Ni3 0.0177(3) 0.0222(4) 0.0136(3) 0.0015(3) 0.0052(3) 0.0059(3)
P1 0.0178(7) 0.0285(9) 0.0154(6) 0.0017(6) 0.0047(5) 0.0056(6)
P2 0.0189(7) 0.0264(8) 0.0155(6) 0.0011(6) 0.0053(5) 0.0071(6)
P3 0.0194(7) 0.0231(8) 0.0186(7) 0.0041(6) 0.0066(5) 0.0072(6)
P4 0.0196(7) 0.0222(8) 0.0163(6) 0.0007(6) 0.0038(5) 0.0068(6)
P5 0.0222(7) 0.0229(8) 0.0149(6) 0.0012(6) 0.0052(5) 0.0083(6)
P6 0.0174(7) 0.0260(8) 0.0150(6) 0.0006(6) 0.0047(5) 0.0059(6)
O1S 0.069(4) 0.081(5) 0.094(5) 0.019(4) 0.025(3) 0.032(4)
C1 0.018(3) 0.036(4) 0.019(3) 0.003(3) 0.006(2) 0.003(3)
C1S 0.083(6) 0.111(8) 0.037(4) 0.017(5) 0.015(4) 0.035(6)
C2 0.044(4) 0.036(4) 0.025(3) 0.004(3) 0.011(3) 0.014(3)
C2S 0.062(5) 0.101(8) 0.048(5) 0.024(5) 0.010(4) 0.044(5)
C3 0.070(5) 0.048(5) 0.015(3) 0.005(3) -0.001(3) 0.022(4)
C3S 0.073(6) 0.083(7) 0.057(5) 0.001(5) 0.012(4) 0.036(5)
C4 0.037(4) 0.043(4) 0.031(3) 0.008(3) -0.004(3) 0.015(3)
C4S 0.062(5) 0.082(7) 0.074(6) 0.018(5) 0.017(4) 0.020(5)
C5 0.041(4) 0.051(4) 0.032(3) 0.010(3) 0.010(3) 0.024(3)
C6 0.035(3) 0.047(4) 0.024(3) 0.005(3) 0.006(3) 0.019(3)
C7 0.027(3) 0.029(3) 0.010(2) 0.006(2) 0.002(2) 0.009(3)
C8 0.030(3) 0.031(4) 0.022(3) 0.006(3) 0.000(2) 0.002(3)
C9 0.037(4) 0.037(4) 0.026(3) 0.009(3) 0.003(3) 0.002(3)
C10 0.061(5) 0.025(4) 0.030(3) 0.000(3) 0.008(3) 0.006(3)
C11 0.052(4) 0.029(4) 0.032(3) 0.000(3) 0.012(3) 0.018(3)
C12 0.034(3) 0.019(3) 0.023(3) 0.003(2) 0.008(2) 0.007(3)
C13 0.019(3) 0.040(4) 0.014(3) -0.001(2) 0.006(2) 0.004(3)
C14 0.041(4) 0.041(4) 0.026(3) -0.003(3) 0.006(3) 0.016(3)
C15 0.052(4) 0.044(4) 0.030(3) -0.010(3) 0.008(3) 0.013(4)
C16 0.043(4) 0.060(5) 0.017(3) -0.006(3) 0.002(3) 0.010(4)
C17 0.043(4) 0.067(5) 0.023(3) -0.002(3) 0.000(3) 0.020(4)
C18 0.040(4) 0.049(4) 0.022(3) -0.006(3) -0.001(3) 0.017(3)
C19 0.019(3) 0.026(3) 0.019(3) -0.007(2) 0.004(2) 0.006(2)
C20 0.031(3) 0.040(4) 0.023(3) -0.001(3) 0.010(2) 0.016(3)
C21 0.056(4) 0.044(4) 0.028(3) 0.007(3) 0.006(3) 0.036(4)
C22 0.037(4) 0.045(4) 0.044(4) -0.004(3) 0.001(3) 0.026(3)
C23 0.025(3) 0.043(4) 0.044(4) -0.012(3) 0.008(3) 0.014(3)
C24 0.029(3) 0.034(4) 0.028(3) -0.002(3) 0.009(2) 0.010(3)
C25 0.023(3) 0.032(3) 0.017(3) 0.006(2) 0.009(2) 0.010(3)
C26 0.026(3) 0.023(3) 0.034(3) 0.010(3) 0.017(2) 0.012(3)
C27 0.040(4) 0.021(3) 0.036(3) 0.005(3) 0.008(3) 0.006(3)
C28 0.050(4) 0.036(4) 0.044(4) 0.018(3) 0.009(3) 0.011(3)
C29 0.059(4) 0.027(4) 0.062(5) 0.018(3) 0.031(4) 0.015(3)
C30 0.068(5) 0.030(4) 0.043(4) 0.003(3) 0.022(3) 0.013(4)
C31 0.062(4) 0.031(4) 0.031(3) 0.005(3) 0.020(3) 0.014(3)
C32 0.025(3) 0.024(3) 0.021(3) -0.002(2) 0.005(2) 0.004(3)
C33 0.027(3) 0.042(4) 0.025(3) -0.001(3) 0.004(2) 0.016(3)
C34 0.039(4) 0.052(4) 0.028(3) 0.004(3) 0.001(3) 0.030(3)
C35 0.025(3) 0.064(5) 0.042(4) -0.005(3) 0.008(3) 0.021(3)
C36 0.030(3) 0.052(5) 0.047(4) 0.008(3) 0.021(3) 0.013(3)
C37 0.031(3) 0.042(4) 0.038(3) 0.008(3) 0.015(3) 0.013(3)
C38 0.024(3) 0.025(3) 0.012(2) -0.001(2) 0.003(2) 0.004(2)
C39 0.024(3) 0.026(3) 0.026(3) -0.002(2) 0.007(2) 0.006(3)
C40 0.024(3) 0.041(4) 0.033(3) -0.001(3) 0.011(2) 0.010(3)
C41 0.033(3) 0.024(4) 0.037(3) 0.001(3) 0.012(3) 0.000(3)
C42 0.037(4) 0.023(3) 0.038(3) 0.000(3) 0.009(3) 0.007(3)
C43 0.025(3) 0.030(4) 0.028(3) -0.002(3) 0.003(2) 0.008(3)
C44 0.014(3) 0.031(3) 0.021(3) 0.005(2) 0.004(2) 0.006(2)
C45 0.035(3) 0.028(3) 0.024(3) 0.000(3) 0.004(2) 0.013(3)
C46 0.039(4) 0.041(4) 0.025(3) 0.005(3) 0.000(3) 0.019(3)
C47 0.036(3) 0.041(4) 0.033(3) 0.015(3) 0.012(3) 0.021(3)
C48 0.031(3) 0.031(4) 0.032(3) 0.010(3) 0.016(3) 0.016(3)
C49 0.020(3) 0.028(3) 0.017(3) 0.004(2) 0.009(2) 0.008(2)
C50 0.027(3) 0.022(3) 0.014(2) -0.001(2) 0.005(2) 0.008(2)
C51 0.020(3) 0.033(3) 0.016(3) -0.004(2) 0.003(2) 0.009(3)
C52 0.030(3) 0.037(4) 0.020(3) 0.003(3) 0.006(2) 0.015(3)
C53 0.032(3) 0.046(4) 0.027(3) 0.005(3) 0.005(2) 0.025(3)
C54 0.025(3) 0.047(4) 0.023(3) -0.008(3) 0.001(2) 0.018(3)
C55 0.033(3) 0.037(4) 0.027(3) 0.002(3) 0.014(3) 0.010(3)
C56 0.033(3) 0.025(3) 0.023(3) -0.002(2) 0.009(2) 0.008(3)
C57 0.019(3) 0.020(3) 0.024(3) -0.002(2) 0.007(2) 0.003(2)
C58 0.035(3) 0.027(3) 0.025(3) 0.005(3) 0.010(2) 0.012(3)
C59 0.044(4) 0.043(4) 0.019(3) 0.002(3) 0.007(3) 0.025(3)
C60 0.037(3) 0.038(4) 0.023(3) 0.014(3) 0.007(2) 0.018(3)
C61 0.031(3) 0.029(4) 0.033(3) 0.007(3) 0.008(3) 0.008(3)
C62 0.022(3) 0.030(4) 0.022(3) 0.001(2) 0.003(2) 0.008(3)
C63 0.017(3) 0.029(3) 0.022(3) 0.005(2) 0.007(2) 0.004(2)
C64 0.029(3) 0.044(4) 0.018(3) 0.005(3) 0.006(2) 0.013(3)
C65 0.029(3) 0.047(4) 0.033(3) 0.008(3) 0.016(3) 0.019(3)
C66 0.035(3) 0.048(4) 0.037(3) 0.009(3) 0.027(3) 0.013(3)
C67 0.041(4) 0.038(4) 0.022(3) 0.010(3) 0.015(3) 0.015(3)
C68 0.030(3) 0.031(4) 0.025(3) 0.003(3) 0.010(2) 0.013(3)
C69 0.025(3) 0.031(3) 0.010(2) 0.000(2) 0.007(2) 0.010(3)
C70 0.029(3) 0.028(4) 0.025(3) -0.001(3) 0.007(2) 0.007(3)
C71 0.044(4) 0.025(4) 0.028(3) 0.003(3) 0.008(3) 0.005(3)
C72 0.057(4) 0.027(4) 0.027(3) 0.006(3) 0.012(3) 0.021(3)
C73 0.042(4) 0.039(4) 0.028(3) 0.004(3) 0.015(3) 0.023(3)
C74 0.024(3) 0.033(4) 0.018(3) 0.002(2) 0.006(2) 0.008(3)
C75 0.019(3) 0.035(4) 0.013(2) 0.001(2) 0.002(2) 0.009(3)
C76 0.053(4) 0.051(4) 0.029(3) 0.014(3) 0.007(3) 0.036(4)
C77 0.030(3) 0.038(4) 0.039(3) 0.018(3) 0.018(3) 0.017(3)

loop_
_atom_type_symbol
_atom_type_description
_atom_type_scat_dispersion_real
_atom_type_scat_dispersion_imag
_atom_type_scat_source
C C 0.0033 0.0016 'International Tables Vol C Tables 4.2.6.8 and 6.1.1.4'
H H 0.0000 0.0000 'International Tables Vol C Tables 4.2.6.8 and 6.1.1.4'
Br Br -0.2901 2.4595 'International Tables Vol C Tables 4.2.6.8 and 6.1.1.4'
Ni Ni 0.3393 1.1124 'International Tables Vol C Tables 4.2.6.8 and 6.1.1.4'
O O 0.0106 0.0060 'International Tables Vol C Tables 4.2.6.8 and 6.1.1.4'
P P 0.1023 0.0942 'International Tables Vol C Tables 4.2.6.8 and 6.1.1.4'
Sn Sn -0.6537 1.4246 'International Tables Vol C Tables 4.2.6.8 and 6.1.1.4'

loop_
_geom_angle_atom_site_label_1
_geom_angle_atom_site_label_2
_geom_angle_atom_site_label_3
_geom_angle
_geom_angle_site_symmetry_1
_geom_angle_site_symmetry_3
_geom_angle_publ_flag
Br1 Sn1 Ni1 149.51(2) . . ?
Br1 Sn1 Ni3 114.17(2) . . ?
Ni1 Sn1 Ni3 52.09(2) . . ?
Ni2 Sn1 Br1 95.55(2) . . ?
Ni2 Sn1 Ni1 54.03(2) . . ?
Ni2 Sn1 Ni3 53.21(2) . . ?
C77 Sn1 Br1 92.06(17) . . ?
C77 Sn1 Ni1 101.18(17) . . ?
C77 Sn1 Ni2 119.52(14) . . ?
C77 Sn1 Ni3 152.62(17) . . ?
Sn1 Ni1 H 93.2(14) . . ?
Ni2 Ni1 Sn1 59.71(2) . . ?
Ni2 Ni1 H 45.1(10) . . ?
Ni3 Ni1 Sn1 64.36(2) . . ?
Ni3 Ni1 H 45.5(10) . . ?
Ni3 Ni1 Ni2 59.44(3) . . ?
P1 Ni1 Sn1 99.53(5) . . ?
P1 Ni1 H 132.6(4) . . ?
P1 Ni1 Ni2 155.40(5) . . ?
P1 Ni1 Ni3 101.03(4) . . ?
P1 Ni1 P2 111.53(6) . . ?
P2 Ni1 Sn1 117.33(5) . . ?
P2 Ni1 H 102.2(8) . . ?
P2 Ni1 Ni2 90.98(5) . . ?
P2 Ni1 Ni3 145.98(5) . . ?
Sn1 Ni2 H 98.7(14) . . ?
Ni1 Ni2 Sn1 66.26(2) . . ?
Ni1 Ni2 H 45.1(10) . . ?
Ni3 Ni2 Sn1 67.12(2) . . ?
Ni3 Ni2 Ni1 60.11(3) . . ?
Ni3 Ni2 H 45.9(10) . . ?
P3 Ni2 Sn1 100.31(4) . . ?
P3 Ni2 Ni1 100.14(5) . . ?
P3 Ni2 H 125.5(5) . . ?
P3 Ni2 Ni3 159.24(5) . . ?
P4 Ni2 Sn1 116.55(5) . . ?
P4 Ni2 Ni1 145.62(5) . . ?
P4 Ni2 H 103.5(7) . . ?
P4 Ni2 Ni3 88.47(4) . . ?
P4 Ni2 P3 112.22(6) . . ?
Sn1 Ni3 H 92.4(13) . . ?
Ni1 Ni3 Sn1 63.56(2) . . ?
Ni1 Ni3 H 45.3(10) . . ?
Ni2 Ni3 Sn1 59.67(2) . . ?
Ni2 Ni3 Ni1 60.46(3) . . ?
Ni2 Ni3 H 45.7(10) . . ?
P5 Ni3 Sn1 106.58(5) . . ?
P5 Ni3 Ni1 163.91(5) . . ?
P5 Ni3 H 127.2(6) . . ?
P5 Ni3 Ni2 103.85(5) . . ?
P6 Ni3 Sn1 115.76(4) . . ?
P6 Ni3 Ni1 90.18(4) . . ?
P6 Ni3 H 109.1(6) . . ?
P6 Ni3 Ni2 149.79(5) . . ?
P6 Ni3 P5 105.82(6) . . ?
C1 P1 Ni1 122.17(18) . . ?
C7 P1 Ni1 118.41(18) . . ?
C7 P1 C1 102.8(2) . . ?
C7 P1 C75 101.1(2) . . ?
C75 P1 Ni1 108.35(17) . . ?
C75 P1 C1 100.7(2) . . ?
C13 P2 Ni1 121.96(17) . . ?
C19 P2 Ni1 116.88(17) . . ?
C19 P2 C13 102.1(2) . . ?
C19 P2 C25 103.4(2) . . ?
C25 P2 Ni1 109.49(18) . . ?
C25 P2 C13 100.4(2) . . ?
C25 P3 Ni2 109.51(17) . . ?
C26 P3 Ni2 123.79(18) . . ?
C26 P3 C25 102.3(2) . . ?
C26 P3 C32 99.3(2) . . ?
C32 P3 Ni2 116.78(18) . . ?
C32 P3 C25 102.3(2) . . ?
C38 P4 Ni2 122.26(16) . . ?
C38 P4 C44 101.1(2) . . ?
C38 P4 C50 100.0(2) . . ?
C44 P4 Ni2 115.68(18) . . ?
C50 P4 Ni2 112.38(17) . . ?
C50 P4 C44 102.7(2) . . ?
C50 P5 Ni3 107.11(16) . . ?
C50 P5 C51 104.7(2) . . ?
C50 P5 C57 102.7(2) . . ?
C51 P5 Ni3 119.88(17) . . ?
C51 P5 C57 101.9(2) . . ?
C57 P5 Ni3 118.53(18) . . ?
C63 P6 Ni3 120.02(19) . . ?
C69 P6 Ni3 118.68(17) . . ?
C69 P6 C63 101.8(2) . . ?
C69 P6 C75 103.5(2) . . ?
C75 P6 Ni3 110.02(18) . . ?
C75 P6 C63 100.2(2) . . ?
C1S O1S C4S 105.4(7) . . ?
C2 C1 P1 121.0(5) . . ?
C6 C1 P1 121.1(4) . . ?
C6 C1 C2 117.7(5) . . ?
O1S C1S H1SA 111.5 . . ?
O1S C1S H1SB 111.5 . . ?
O1S C1S C2S 101.2(7) . . ?
H1SA C1S H1SB 109.3 . . ?
C2S C1S H1SA 111.5 . . ?
C2S C1S H1SB 111.5 . . ?
C1 C2 H2 119.8 . . ?
C1 C2 C3 120.4(6) . . ?
C3 C2 H2 119.8 . . ?
C1S C2S H2SA 110.1 . . ?
C1S C2S H2SB 110.1 . . ?
H2SA C2S H2SB 108.4 . . ?
C3S C2S C1S 108.2(7) . . ?
C3S C2S H2SA 110.1 . . ?
C3S C2S H2SB 110.1 . . ?
C2 C3 H3 119.7 . . ?
C4 C3 C2 120.6(6) . . ?
C4 C3 H3 119.7 . . ?
C2S C3S H3SA 111.6 . . ?
C2S C3S H3SB 111.6 . . ?
C2S C3S C4S 100.9(7) . . ?
H3SA C3S H3SB 109.4 . . ?
C4S C3S H3SA 111.6 . . ?
C4S C3S H3SB 111.6 . . ?
C3 C4 H4 120.3 . . ?
C3 C4 C5 119.4(6) . . ?
C5 C4 H4 120.3 . . ?
O1S C4S C3S 106.9(7) . . ?
O1S C4S H4SA 110.3 . . ?
O1S C4S H4SB 110.3 . . ?
C3S C4S H4SA 110.3 . . ?
C3S C4S H4SB 110.3 . . ?
H4SA C4S H4SB 108.6 . . ?
C4 C5 H5 119.9 . . ?
C4 C5 C6 120.2(6) . . ?
C6 C5 H5 119.9 . . ?
C1 C6 C5 121.7(6) . . ?
C1 C6 H6 119.2 . . ?
C5 C6 H6 119.2 . . ?
C8 C7 P1 121.8(4) . . ?
C12 C7 P1 120.1(4) . . ?
C12 C7 C8 117.9(5) . . ?
C7 C8 H8 119.7 . . ?
C9 C8 C7 120.5(6) . . ?
C9 C8 H8 119.7 . . ?
C8 C9 H9 119.6 . . ?
C10 C9 C8 120.8(6) . . ?
C10 C9 H9 119.6 . . ?
C9 C10 H10 120.1 . . ?
C9 C10 C11 119.8(6) . . ?
C11 C10 H10 120.1 . . ?
C10 C11 H11 119.9 . . ?
C12 C11 C10 120.1(6) . . ?
C12 C11 H11 119.9 . . ?
C7 C12 H12 119.6 . . ?
C11 C12 C7 120.8(5) . . ?
C11 C12 H12 119.6 . . ?
C14 C13 P2 123.3(4) . . ?
C14 C13 C18 118.7(5) . . ?
C18 C13 P2 117.9(5) . . ?
C13 C14 H14 119.7 . . ?
C13 C14 C15 120.6(6) . . ?
C15 C14 H14 119.7 . . ?
C14 C15 H15 119.8 . . ?
C16 C15 C14 120.5(7) . . ?
C16 C15 H15 119.8 . . ?
C15 C16 H16 120.3 . . ?
C15 C16 C17 119.3(6) . . ?
C17 C16 H16 120.3 . . ?
C16 C17 H17 119.5 . . ?
C16 C17 C18 121.1(6) . . ?
C18 C17 H17 119.5 . . ?
C13 C18 C17 119.8(6) . . ?
C13 C18 H18 120.1 . . ?
C17 C18 H18 120.1 . . ?
C20 C19 P2 118.9(4) . . ?
C20 C19 C24 118.0(5) . . ?
C24 C19 P2 123.1(4) . . ?
C19 C20 H20 119.5 . . ?
C19 C20 C21 121.1(5) . . ?
C21 C20 H20 119.5 . . ?
C20 C21 H21 120.3 . . ?
C22 C21 C20 119.4(6) . . ?
C22 C21 H21 120.3 . . ?
C21 C22 H22 119.8 . . ?
C23 C22 C21 120.4(6) . . ?
C23 C22 H22 119.8 . . ?
C22 C23 H23 119.7 . . ?
C22 C23 C24 120.6(6) . . ?
C24 C23 H23 119.7 . . ?
C19 C24 H24 119.7 . . ?
C23 C24 C19 120.5(6) . . ?
C23 C24 H24 119.7 . . ?
P2 C25 P3 108.1(2) . . ?
P2 C25 H25A 110.1 . . ?
P2 C25 H25B 110.1 . . ?
P3 C25 H25A 110.1 . . ?
P3 C25 H25B 110.1 . . ?
H25A C25 H25B 108.4 . . ?
C27 C26 P3 124.3(5) . . ?
C27 C26 C31 117.5(5) . . ?
C31 C26 P3 118.2(4) . . ?
C26 C27 H27 119.2 . . ?
C28 C27 C26 121.6(6) . . ?
C28 C27 H27 119.2 . . ?
C27 C28 H28 120.0 . . ?
C27 C28 C29 119.9(6) . . ?
C29 C28 H28 120.0 . . ?
C28 C29 H29 119.9 . . ?
C30 C29 C28 120.2(6) . . ?
C30 C29 H29 119.9 . . ?
C29 C30 H30 120.1 . . ?
C29 C30 C31 119.8(7) . . ?
C31 C30 H30 120.1 . . ?
C26 C31 H31 119.5 . . ?
C30 C31 C26 121.0(6) . . ?
C30 C31 H31 119.5 . . ?
C33 C32 P3 119.0(4) . . ?
C33 C32 C37 118.6(5) . . ?
C37 C32 P3 122.4(4) . . ?
C32 C33 H33 119.5 . . ?
C32 C33 C34 121.0(5) . . ?
C34 C33 H33 119.5 . . ?
C33 C34 H34 120.2 . . ?
C35 C34 C33 119.7(6) . . ?
C35 C34 H34 120.2 . . ?
C34 C35 H35 120.0 . . ?
C36 C35 C34 120.0(6) . . ?
C36 C35 H35 120.0 . . ?
C35 C36 H36 119.8 . . ?
C35 C36 C37 120.4(6) . . ?
C37 C36 H36 119.8 . . ?
C32 C37 H37 119.9 . . ?
C36 C37 C32 120.3(6) . . ?
C36 C37 H37 119.9 . . ?
C39 C38 P4 120.4(4) . . ?
C39 C38 C43 118.1(5) . . ?
C43 C38 P4 121.3(4) . . ?
C38 C39 H39 119.5 . . ?
C38 C39 C40 121.0(6) . . ?
C40 C39 H39 119.5 . . ?
C39 C40 H40 119.9 . . ?
C41 C40 C39 120.2(5) . . ?
C41 C40 H40 119.9 . . ?
C40 C41 H41 120.1 . . ?
C40 C41 C42 119.8(5) . . ?
C42 C41 H41 120.1 . . ?
C41 C42 H42 119.8 . . ?
C41 C42 C43 120.4(6) . . ?
C43 C42 H42 119.8 . . ?
C38 C43 H43 119.8 . . ?
C42 C43 C38 120.5(5) . . ?
C42 C43 H43 119.8 . . ?
C45 C44 P4 121.4(4) . . ?
C45 C44 C49 118.6(5) . . ?
C49 C44 P4 120.0(4) . . ?
C44 C45 H45 119.9 . . ?
C44 C45 C46 120.1(6) . . ?
C46 C45 H45 119.9 . . ?
C45 C46 H46 119.7 . . ?
C47 C46 C45 120.6(5) . . ?
C47 C46 H46 119.7 . . ?
C46 C47 H47 119.8 . . ?
C46 C47 C48 120.4(6) . . ?
C48 C47 H47 119.8 . . ?
C47 C48 H48 120.1 . . ?
C47 C48 C49 119.7(6) . . ?
C49 C48 H48 120.1 . . ?
C44 C49 C48 120.5(5) . . ?
C44 C49 H49 119.8 . . ?
C48 C49 H49 119.8 . . ?
P4 C50 H50A 110.5 . . ?
P4 C50 H50B 110.5 . . ?
P5 C50 P4 106.1(3) . . ?
P5 C50 H50A 110.5 . . ?
P5 C50 H50B 110.5 . . ?
H50A C50 H50B 108.7 . . ?
C52 C51 P5 118.9(4) . . ?
C52 C51 C56 117.9(5) . . ?
C56 C51 P5 122.9(4) . . ?
C51 C52 H52 119.3 . . ?
C51 C52 C53 121.4(5) . . ?
C53 C52 H52 119.3 . . ?
C52 C53 H53 120.0 . . ?
C54 C53 C52 120.0(6) . . ?
C54 C53 H53 120.0 . . ?
C53 C54 H54 120.4 . . ?
C53 C54 C55 119.2(5) . . ?
C55 C54 H54 120.4 . . ?
C54 C55 H55 119.7 . . ?
C56 C55 C54 120.6(5) . . ?
C56 C55 H55 119.7 . . ?
C51 C56 H56 119.5 . . ?
C55 C56 C51 121.0(5) . . ?
C55 C56 H56 119.5 . . ?
C58 C57 P5 121.5(4) . . ?
C62 C57 P5 120.0(4) . . ?
C62 C57 C58 118.5(5) . . ?
C57 C58 H58 119.8 . . ?
C59 C58 C57 120.4(6) . . ?
C59 C58 H58 119.8 . . ?
C58 C59 H59 119.9 . . ?
C60 C59 C58 120.1(5) . . ?
C60 C59 H59 119.9 . . ?
C59 C60 H60 119.8 . . ?
C59 C60 C61 120.4(5) . . ?
C61 C60 H60 119.8 . . ?
C60 C61 H61 120.2 . . ?
C60 C61 C62 119.5(6) . . ?
C62 C61 H61 120.2 . . ?
C57 C62 C61 121.0(5) . . ?
C57 C62 H62 119.5 . . ?
C61 C62 H62 119.5 . . ?
C64 C63 P6 121.0(4) . . ?
C64 C63 C68 118.4(5) . . ?
C68 C63 P6 120.6(4) . . ?
C63 C64 H64 119.0 . . ?
C63 C64 C65 121.9(5) . . ?
C65 C64 H64 119.0 . . ?
C64 C65 H65 120.3 . . ?
C66 C65 C64 119.4(6) . . ?
C66 C65 H65 120.3 . . ?
C65 C66 H66 120.0 . . ?
C65 C66 C67 119.9(5) . . ?
C67 C66 H66 120.0 . . ?
C66 C67 H67 119.9 . . ?
C66 C67 C68 120.2(5) . . ?
C68 C67 H67 119.9 . . ?
C63 C68 C67 120.0(5) . . ?
C63 C68 H68 120.0 . . ?
C67 C68 H68 120.0 . . ?
C70 C69 P6 121.9(4) . . ?
C70 C69 C74 118.4(5) . . ?
C74 C69 P6 119.6(4) . . ?
C69 C70 H70 119.3 . . ?
C69 C70 C71 121.4(5) . . ?
C71 C70 H70 119.3 . . ?
C70 C71 H71 120.3 . . ?
C72 C71 C70 119.3(6) . . ?
C72 C71 H71 120.3 . . ?
C71 C72 H72 119.8 . . ?
C71 C72 C73 120.3(6) . . ?
C73 C72 H72 119.8 . . ?
C72 C73 H73 120.1 . . ?
C74 C73 C72 119.8(5) . . ?
C74 C73 H73 120.1 . . ?
C69 C74 H74 119.6 . . ?
C73 C74 C69 120.8(5) . . ?
C73 C74 H74 119.6 . . ?
P1 C75 H75A 110.3 . . ?
P1 C75 H75B 110.3 . . ?
P6 C75 P1 107.0(3) . . ?
P6 C75 H75A 110.3 . . ?
P6 C75 H75B 110.3 . . ?
H75A C75 H75B 108.6 . . ?
H76A C76 H76B 109.5 . . ?
H76A C76 H76C 109.5 . . ?
H76B C76 H76C 109.5 . . ?
C77 C76 H76A 109.5 . . ?
C77 C76 H76B 109.5 . . ?
C77 C76 H76C 109.5 . . ?
Sn1 C77 H77A 108.9 . . ?
Sn1 C77 H77B 108.9 . . ?
C76 C77 Sn1 113.4(4) . . ?
C76 C77 H77A 108.9 . . ?
C76 C77 H77B 108.9 . . ?
H77A C77 H77B 107.7 . . ?

loop_
_geom_bond_atom_site_label_1
_geom_bond_atom_site_label_2
_geom_bond_distance
_geom_bond_site_symmetry_2
_geom_bond_publ_flag
Sn1 Br1 2.6901(8) . ?
Sn1 Ni1 2.7261(8) . ?
Sn1 Ni2 2.5716(7) . ?
Sn1 Ni3 2.7447(7) . ?
Sn1 C77 2.212(5) . ?
Ni1 H 1.71(3) . ?
Ni1 Ni2 2.4104(9) . ?
Ni1 Ni3 2.4020(9) . ?
Ni1 P1 2.1685(15) . ?
Ni1 P2 2.1718(14) . ?
Ni2 H 1.71(3) . ?
Ni2 Ni3 2.3858(9) . ?
Ni2 P3 2.1752(14) . ?
Ni2 P4 2.1699(14) . ?
Ni3 H 1.71(3) . ?
Ni3 P5 2.1751(15) . ?
Ni3 P6 2.1461(15) . ?
P1 C1 1.845(5) . ?
P1 C7 1.827(6) . ?
P1 C75 1.843(5) . ?
P2 C13 1.847(5) . ?
P2 C19 1.818(5) . ?
P2 C25 1.835(5) . ?
P3 C25 1.841(5) . ?
P3 C26 1.830(6) . ?
P3 C32 1.838(5) . ?
P4 C38 1.833(5) . ?
P4 C44 1.843(5) . ?
P4 C50 1.842(5) . ?
P5 C50 1.826(5) . ?
P5 C51 1.833(5) . ?
P5 C57 1.837(5) . ?
P6 C63 1.841(5) . ?
P6 C69 1.831(6) . ?
P6 C75 1.834(5) . ?
O1S C1S 1.409(9) . ?
O1S C4S 1.428(10) . ?
C1 C2 1.389(7) . ?
C1 C6 1.381(8) . ?
C1S H1SA 0.9900 . ?
C1S H1SB 0.9900 . ?
C1S C2S 1.537(12) . ?
C2 H2 0.9500 . ?
C2 C3 1.400(8) . ?
C2S H2SA 0.9900 . ?
C2S H2SB 0.9900 . ?
C2S C3S 1.491(11) . ?
C3 H3 0.9500 . ?
C3 C4 1.368(9) . ?
C3S H3SA 0.9900 . ?
C3S H3SB 0.9900 . ?
C3S C4S 1.505(11) . ?
C4 H4 0.9500 . ?
C4 C5 1.372(8) . ?
C4S H4SA 0.9900 . ?
C4S H4SB 0.9900 . ?
C5 H5 0.9500 . ?
C5 C6 1.385(8) . ?
C6 H6 0.9500 . ?
C7 C8 1.404(7) . ?
C7 C12 1.400(8) . ?
C8 H8 0.9500 . ?
C8 C9 1.376(9) . ?
C9 H9 0.9500 . ?
C9 C10 1.374(9) . ?
C10 H10 0.9500 . ?
C10 C11 1.383(9) . ?
C11 H11 0.9500 . ?
C11 C12 1.380(8) . ?
C12 H12 0.9500 . ?
C13 C14 1.379(8) . ?
C13 C18 1.381(8) . ?
C14 H14 0.9500 . ?
C14 C15 1.399(8) . ?
C15 H15 0.9500 . ?
C15 C16 1.362(9) . ?
C16 H16 0.9500 . ?
C16 C17 1.364(10) . ?
C17 H17 0.9500 . ?
C17 C18 1.400(8) . ?
C18 H18 0.9500 . ?
C19 C20 1.397(8) . ?
C19 C24 1.398(7) . ?
C20 H20 0.9500 . ?
C20 C21 1.403(8) . ?
C21 H21 0.9500 . ?
C21 C22 1.380(9) . ?
C22 H22 0.9500 . ?
C22 C23 1.370(9) . ?
C23 H23 0.9500 . ?
C23 C24 1.393(8) . ?
C24 H24 0.9500 . ?
C25 H25A 0.9900 . ?
C25 H25B 0.9900 . ?
C26 C27 1.387(8) . ?
C26 C31 1.396(8) . ?
C27 H27 0.9500 . ?
C27 C28 1.372(8) . ?
C28 H28 0.9500 . ?
C28 C29 1.376(9) . ?
C29 H29 0.9500 . ?
C29 C30 1.371(9) . ?
C30 H30 0.9500 . ?
C30 C31 1.384(9) . ?
C31 H31 0.9500 . ?
C32 C33 1.374(8) . ?
C32 C37 1.389(8) . ?
C33 H33 0.9500 . ?
C33 C34 1.388(8) . ?
C34 H34 0.9500 . ?
C34 C35 1.376(9) . ?
C35 H35 0.9500 . ?
C35 C36 1.365(9) . ?
C36 H36 0.9500 . ?
C36 C37 1.385(8) . ?
C37 H37 0.9500 . ?
C38 C39 1.392(7) . ?
C38 C43 1.399(8) . ?
C39 H39 0.9500 . ?
C39 C40 1.394(8) . ?
C40 H40 0.9500 . ?
C40 C41 1.367(8) . ?
C41 H41 0.9500 . ?
C41 C42 1.385(8) . ?
C42 H42 0.9500 . ?
C42 C43 1.387(8) . ?
C43 H43 0.9500 . ?
C44 C45 1.388(7) . ?
C44 C49 1.390(8) . ?
C45 H45 0.9500 . ?
C45 C46 1.392(8) . ?
C46 H46 0.9500 . ?
C46 C47 1.356(9) . ?
C47 H47 0.9500 . ?
C47 C48 1.376(8) . ?
C48 H48 0.9500 . ?
C48 C49 1.393(7) . ?
C49 H49 0.9500 . ?
C50 H50A 0.9900 . ?
C50 H50B 0.9900 . ?
C51 C52 1.385(8) . ?
C51 C56 1.399(7) . ?
C52 H52 0.9500 . ?
C52 C53 1.390(8) . ?
C53 H53 0.9500 . ?
C53 C54 1.383(8) . ?
C54 H54 0.9500 . ?
C54 C55 1.389(8) . ?
C55 H55 0.9500 . ?
C55 C56 1.377(8) . ?
C56 H56 0.9500 . ?
C57 C58 1.404(7) . ?
C57 C62 1.374(8) . ?
C58 H58 0.9500 . ?
C58 C59 1.384(8) . ?
C59 H59 0.9500 . ?
C59 C60 1.364(8) . ?
C60 H60 0.9500 . ?
C60 C61 1.385(8) . ?
C61 H61 0.9500 . ?
C61 C62 1.388(8) . ?
C62 H62 0.9500 . ?
C63 C64 1.378(8) . ?
C63 C68 1.384(7) . ?
C64 H64 0.9500 . ?
C64 C65 1.389(7) . ?
C65 H65 0.9500 . ?
C65 C66 1.372(8) . ?
C66 H66 0.9500 . ?
C66 C67 1.379(8) . ?
C67 H67 0.9500 . ?
C67 C68 1.404(7) . ?
C68 H68 0.9500 . ?
C69 C70 1.386(7) . ?
C69 C74 1.402(7) . ?
C70 H70 0.9500 . ?
C70 C71 1.394(8) . ?
C71 H71 0.9500 . ?
C71 C72 1.386(8) . ?
C72 H72 0.9500 . ?
C72 C73 1.391(8) . ?
C73 H73 0.9500 . ?
C73 C74 1.386(8) . ?
C74 H74 0.9500 . ?
C75 H75A 0.9900 . ?
C75 H75B 0.9900 . ?
C76 H76A 0.9800 . ?
C76 H76B 0.9800 . ?
C76 H76C 0.9800 . ?
C76 C77 1.533(8) . ?
C77 H77A 0.9900 . ?
C77 H77B 0.9900 . ?

loop_
_geom_torsion_atom_site_label_1
_geom_torsion_atom_site_label_2
_geom_torsion_atom_site_label_3
_geom_torsion_atom_site_label_4
_geom_torsion
_geom_torsion_site_symmetry_1
_geom_torsion_site_symmetry_2
_geom_torsion_site_symmetry_3
_geom_torsion_site_symmetry_4
_geom_torsion_publ_flag
Ni1 P1 C1 C2 98.8(5) . . . . ?
Ni1 P1 C1 C6 -75.5(5) . . . . ?
Ni1 P1 C7 C8 169.4(3) . . . . ?
Ni1 P1 C7 C12 -6.1(5) . . . . ?
Ni1 P1 C75 P6 -29.6(3) . . . . ?
Ni1 P2 C13 C14 -115.5(4) . . . . ?
Ni1 P2 C13 C18 61.1(5) . . . . ?
Ni1 P2 C19 C20 17.5(5) . . . . ?
Ni1 P2 C19 C24 -160.5(4) . . . . ?
Ni1 P2 C25 P3 49.3(3) . . . . ?
Ni2 P3 C25 P2 -26.9(3) . . . . ?
Ni2 P3 C26 C27 -121.3(4) . . . . ?
Ni2 P3 C26 C31 56.5(5) . . . . ?
Ni2 P3 C32 C33 10.2(5) . . . . ?
Ni2 P3 C32 C37 -168.3(4) . . . . ?
Ni2 P4 C38 C39 -87.9(4) . . . . ?
Ni2 P4 C38 C43 86.9(4) . . . . ?
Ni2 P4 C44 C45 -175.1(4) . . . . ?
Ni2 P4 C44 C49 4.5(5) . . . . ?
Ni2 P4 C50 P5 52.7(3) . . . . ?
Ni3 P5 C50 P4 -32.9(3) . . . . ?
Ni3 P5 C51 C52 -60.4(5) . . . . ?
Ni3 P5 C51 C56 112.8(4) . . . . ?
Ni3 P5 C57 C58 167.8(4) . . . . ?
Ni3 P5 C57 C62 -11.5(5) . . . . ?
Ni3 P6 C63 C64 83.5(5) . . . . ?
Ni3 P6 C63 C68 -93.4(5) . . . . ?
Ni3 P6 C69 C70 -173.7(3) . . . . ?
Ni3 P6 C69 C74 4.3(5) . . . . ?
Ni3 P6 C75 P1 52.1(3) . . . . ?
P1 C1 C2 C3 -176.3(5) . . . . ?
P1 C1 C6 C5 177.5(5) . . . . ?
P1 C7 C8 C9 -175.2(4) . . . . ?
P1 C7 C12 C11 176.2(4) . . . . ?
P2 C13 C14 C15 177.4(5) . . . . ?
P2 C13 C18 C17 -176.9(5) . . . . ?
P2 C19 C20 C21 -177.5(5) . . . . ?
P2 C19 C24 C23 176.7(4) . . . . ?
P3 C26 C27 C28 178.4(5) . . . . ?
P3 C26 C31 C30 -179.4(5) . . . . ?
P3 C32 C33 C34 -178.3(5) . . . . ?
P3 C32 C37 C36 179.3(5) . . . . ?
P4 C38 C39 C40 174.4(4) . . . . ?
P4 C38 C43 C42 -175.5(4) . . . . ?
P4 C44 C45 C46 179.3(4) . . . . ?
P4 C44 C49 C48 179.9(4) . . . . ?
P5 C51 C52 C53 173.9(4) . . . . ?
P5 C51 C56 C55 -173.4(4) . . . . ?
P5 C57 C58 C59 178.4(4) . . . . ?
P5 C57 C62 C61 -177.3(4) . . . . ?
P6 C63 C64 C65 -178.8(5) . . . . ?
P6 C63 C68 C67 178.2(4) . . . . ?
P6 C69 C70 C71 177.6(4) . . . . ?
P6 C69 C74 C73 -177.2(4) . . . . ?
O1S C1S C2S C3S 25.0(8) . . . . ?
C1 P1 C7 C8 -52.5(5) . . . . ?
C1 P1 C7 C12 132.0(4) . . . . ?
C1 P1 C75 P6 -158.9(3) . . . . ?
C1 C2 C3 C4 0.4(10) . . . . ?
C1S O1S C4S C3S 41.8(9) . . . . ?
C1S C2S C3S C4S -1.1(9) . . . . ?
C2 C1 C6 C5 3.0(9) . . . . ?
C2 C3 C4 C5 0.0(10) . . . . ?
C2S C3S C4S O1S -23.4(9) . . . . ?
C3 C4 C5 C6 1.1(10) . . . . ?
C4 C5 C6 C1 -2.7(10) . . . . ?
C4S O1S C1S C2S -39.9(8) . . . . ?
C6 C1 C2 C3 -1.8(9) . . . . ?
C7 P1 C1 C2 -37.2(5) . . . . ?
C7 P1 C1 C6 148.5(5) . . . . ?
C7 P1 C75 P6 95.6(3) . . . . ?
C7 C8 C9 C10 -1.1(8) . . . . ?
C8 C7 C12 C11 0.5(7) . . . . ?
C8 C9 C10 C11 0.8(9) . . . . ?
C9 C10 C11 C12 0.2(9) . . . . ?
C10 C11 C12 C7 -0.8(8) . . . . ?
C12 C7 C8 C9 0.5(8) . . . . ?
C13 P2 C19 C20 -118.2(4) . . . . ?
C13 P2 C19 C24 63.7(5) . . . . ?
C13 P2 C25 P3 178.8(3) . . . . ?
C13 C14 C15 C16 -0.6(10) . . . . ?
C14 C13 C18 C17 -0.1(9) . . . . ?
C14 C15 C16 C17 -0.4(10) . . . . ?
C15 C16 C17 C18 1.1(10) . . . . ?
C16 C17 C18 C13 -0.9(10) . . . . ?
C18 C13 C14 C15 0.8(9) . . . . ?
C19 P2 C13 C14 17.3(5) . . . . ?
C19 P2 C13 C18 -166.1(5) . . . . ?
C19 P2 C25 P3 -75.9(3) . . . . ?
C19 C20 C21 C22 1.5(9) . . . . ?
C20 C19 C24 C23 -1.4(8) . . . . ?
C20 C21 C22 C23 -2.9(10) . . . . ?
C21 C22 C23 C24 2.2(10) . . . . ?
C22 C23 C24 C19 0.0(9) . . . . ?
C24 C19 C20 C21 0.7(8) . . . . ?
C25 P2 C13 C14 123.5(5) . . . . ?
C25 P2 C13 C18 -59.8(5) . . . . ?
C25 P2 C19 C20 137.8(4) . . . . ?
C25 P2 C19 C24 -40.2(5) . . . . ?
C25 P3 C26 C27 2.6(5) . . . . ?
C25 P3 C26 C31 -179.7(5) . . . . ?
C25 P3 C32 C33 -109.3(5) . . . . ?
C25 P3 C32 C37 72.1(5) . . . . ?
C26 P3 C25 P2 -159.8(3) . . . . ?
C26 P3 C32 C33 145.8(5) . . . . ?
C26 P3 C32 C37 -32.7(5) . . . . ?
C26 C27 C28 C29 0.0(10) . . . . ?
C27 C26 C31 C30 -1.6(9) . . . . ?
C27 C28 C29 C30 0.2(11) . . . . ?
C28 C29 C30 C31 -1.1(11) . . . . ?
C29 C30 C31 C26 1.8(10) . . . . ?
C31 C26 C27 C28 0.6(9) . . . . ?
C32 P3 C25 P2 97.6(3) . . . . ?
C32 P3 C26 C27 107.5(5) . . . . ?
C32 P3 C26 C31 -74.8(5) . . . . ?
C32 C33 C34 C35 -0.5(9) . . . . ?
C33 C32 C37 C36 0.7(9) . . . . ?
C33 C34 C35 C36 -0.4(10) . . . . ?
C34 C35 C36 C37 1.5(10) . . . . ?
C35 C36 C37 C32 -1.7(10) . . . . ?
C37 C32 C33 C34 0.4(9) . . . . ?
C38 P4 C44 C45 50.7(5) . . . . ?
C38 P4 C44 C49 -129.7(4) . . . . ?
C38 P4 C50 P5 -176.1(3) . . . . ?
C38 C39 C40 C41 0.5(8) . . . . ?
C39 C38 C43 C42 -0.6(8) . . . . ?
C39 C40 C41 C42 0.9(9) . . . . ?
C40 C41 C42 C43 -2.1(9) . . . . ?
C41 C42 C43 C38 2.0(8) . . . . ?
C43 C38 C39 C40 -0.6(8) . . . . ?
C44 P4 C38 C39 42.3(5) . . . . ?
C44 P4 C38 C43 -142.9(4) . . . . ?
C44 P4 C50 P5 -72.3(3) . . . . ?
C44 C45 C46 C47 0.6(9) . . . . ?
C45 C44 C49 C48 -0.5(7) . . . . ?
C45 C46 C47 C48 -0.1(9) . . . . ?
C46 C47 C48 C49 -0.6(8) . . . . ?
C47 C48 C49 C44 1.0(8) . . . . ?
C49 C44 C45 C46 -0.3(8) . . . . ?
C50 P4 C38 C39 147.5(4) . . . . ?
C50 P4 C38 C43 -37.7(5) . . . . ?
C50 P4 C44 C45 -52.3(5) . . . . ?
C50 P4 C44 C49 127.3(4) . . . . ?
C50 P5 C51 C52 59.7(5) . . . . ?
C50 P5 C51 C56 -127.1(5) . . . . ?
C50 P5 C57 C58 50.1(5) . . . . ?
C50 P5 C57 C62 -129.3(4) . . . . ?
C51 P5 C50 P4 -161.2(2) . . . . ?
C51 P5 C57 C58 -58.2(5) . . . . ?
C51 P5 C57 C62 122.4(4) . . . . ?
C51 C52 C53 C54 -0.5(9) . . . . ?
C52 C51 C56 C55 -0.1(8) . . . . ?
C52 C53 C54 C55 0.5(9) . . . . ?
C53 C54 C55 C56 -0.3(9) . . . . ?
C54 C55 C56 C51 0.1(9) . . . . ?
C56 C51 C52 C53 0.3(8) . . . . ?
C57 P5 C50 P4 92.7(3) . . . . ?
C57 P5 C51 C52 166.4(4) . . . . ?
C57 P5 C51 C56 -20.4(5) . . . . ?
C57 C58 C59 C60 -0.5(9) . . . . ?
C58 C57 C62 C61 3.3(8) . . . . ?
C58 C59 C60 C61 2.3(9) . . . . ?
C59 C60 C61 C62 -1.3(9) . . . . ?
C60 C61 C62 C57 -1.6(8) . . . . ?
C62 C57 C58 C59 -2.2(8) . . . . ?
C63 P6 C69 C70 52.2(5) . . . . ?
C63 P6 C69 C74 -129.9(4) . . . . ?
C63 P6 C75 P1 179.5(3) . . . . ?
C63 C64 C65 C66 1.0(9) . . . . ?
C64 C63 C68 C67 1.2(8) . . . . ?
C64 C65 C66 C67 0.6(10) . . . . ?
C65 C66 C67 C68 -1.3(10) . . . . ?
C66 C67 C68 C63 0.3(9) . . . . ?
C68 C63 C64 C65 -1.9(9) . . . . ?
C69 P6 C63 C64 -143.2(5) . . . . ?
C69 P6 C63 C68 39.9(5) . . . . ?
C69 P6 C75 P1 -75.7(3) . . . . ?
C69 C70 C71 C72 -0.1(8) . . . . ?
C70 C69 C74 C73 0.8(7) . . . . ?
C70 C71 C72 C73 0.2(8) . . . . ?
C71 C72 C73 C74 0.2(8) . . . . ?
C72 C73 C74 C69 -0.7(8) . . . . ?
C74 C69 C70 C71 -0.4(8) . . . . ?
C75 P1 C1 C2 -141.4(5) . . . . ?
C75 P1 C1 C6 44.3(5) . . . . ?
C75 P1 C7 C8 51.4(4) . . . . ?
C75 P1 C7 C12 -124.2(4) . . . . ?
C75 P6 C63 C64 -36.9(5) . . . . ?
C75 P6 C63 C68 146.2(5) . . . . ?
C75 P6 C69 C70 -51.5(5) . . . . ?
C75 P6 C69 C74 126.5(4) . . . . ?
